data_4316001
loop_
_publ_author_name
'Michael Knorr'
'Abdoulaye Pam'
'Abderrahim Khatyr'
'Carsten Strohmann'
'Marek M. Kubicki'
'Yoann Rousselin'
'Shawkat M. Aly'
'Daniel Fortin'
'Pierre D. Harvey'

_publ_contact_author_address
;
Anorganische Chemie
Technische Universitaet Dortmund
Otto-Hahn-Strasse 6
44227 Dortmund
Germany
;
_publ_contact_author_email mail@carsten-strohmann.de
_publ_contact_author_name 'Carsten Strohmann'
_publ_contact_author_phone '0049 231 755 7063'
_publ_section_title
;
 Reactivity of CuI and CuBr toward Et2S: a Reinvestigation on the
 Self-Assembly of Luminescent Copper(I) Coordination Polymers
;
_journal_name_full 'Inorganic Chemistry'
_journal_page_first 5834
_journal_page_last 5844
_journal_paper_doi 10.1021/ic901906h
_journal_volume 49
_journal_year 2010
_chemical_formula_moiety 'C12 H30 Cu4 I4 S3'
_chemical_formula_sum 'C12 H30 Cu4 I4 S3'
_chemical_formula_weight 1032.37
_chemical_name_systematic
;
 ?
;
_space_group_IT_number 14
_symmetry_cell_setting monoclinic
_symmetry_space_group_name_Hall '-P 2yab'
_symmetry_space_group_name_H-M 'P 1 21/a 1'
_atom_sites_solution_hydrogens geom
_atom_sites_solution_primary direct
_atom_sites_solution_secondary difmap
_audit_creation_method SHELXL-97
_cell_angle_alpha 90.00
_cell_angle_beta 102.8740(10)
_cell_angle_gamma 90.00
_cell_formula_units_Z 4
_cell_length_a 13.1104(4)
_cell_length_b 11.2959(3)
_cell_length_c 18.1129(5)
_cell_measurement_reflns_used 5622
_cell_measurement_temperature 115(2)
_cell_measurement_theta_max 27.485
_cell_measurement_theta_min 0.998
_cell_volume 2614.98(13)
_computing_cell_refinement 'HKL Scalepack (Otwinowski & Minor 1997)'
_computing_data_collection 'Collect (Bruker AXS BV, 1997-2004)'
_computing_data_reduction 'HKL Denzo and Scalepack (Otwinowski & Minor 1997)'
_computing_molecular_graphics 'ORTEP3 (Farrugia,1997)'
_computing_publication_material 'WinGX publication routines (Farrugia, 1999)'
_computing_structure_refinement 'SHELXL-97 (Sheldrick, 1997)'
_computing_structure_solution 'SIR92 (Altomare et al., 1993)'
_diffrn_ambient_temperature 115(2)
_diffrn_measured_fraction_theta_full 0.985
_diffrn_measured_fraction_theta_max 0.985
_diffrn_measurement_device_type 'Nonius Kappa APEX-II'
_diffrn_radiation_monochromator graphite
_diffrn_radiation_source 'fine-focus sealed tube'
_diffrn_radiation_type MoK\a
_diffrn_radiation_wavelength 0.71073
_diffrn_reflns_av_R_equivalents 0.0230
_diffrn_reflns_av_sigmaI/netI 0.0300
_diffrn_reflns_limit_h_max 17
_diffrn_reflns_limit_h_min -16
_diffrn_reflns_limit_k_max 11
_diffrn_reflns_limit_k_min -14
_diffrn_reflns_limit_l_max 23
_diffrn_reflns_limit_l_min -23
_diffrn_reflns_number 10644
_diffrn_reflns_theta_full 27.48
_diffrn_reflns_theta_max 27.48
_diffrn_reflns_theta_min 2.41
_exptl_absorpt_coefficient_mu 8.167
_exptl_absorpt_correction_T_max 0.2559
_exptl_absorpt_correction_T_min 0.1469
_exptl_absorpt_correction_type multi-scan
_exptl_absorpt_process_details 'Blessing, R. (1995) Acta Crystallogr., A51, 33-38'
_exptl_crystal_colour colourless
_exptl_crystal_density_diffrn 2.622
_exptl_crystal_density_method 'not measured'
_exptl_crystal_description prism
_exptl_crystal_F_000 1912
_exptl_crystal_size_max 0.20
_exptl_crystal_size_mid 0.20
_exptl_crystal_size_min 0.12
_refine_diff_density_max 1.096
_refine_diff_density_min -0.963
_refine_diff_density_rms 0.167
_refine_ls_extinction_method none
_refine_ls_goodness_of_fit_ref 1.189
_refine_ls_hydrogen_treatment noref
_refine_ls_matrix_type full
_refine_ls_number_parameters 214
_refine_ls_number_reflns 5906
_refine_ls_number_restraints 0
_refine_ls_restrained_S_all 1.189
_refine_ls_R_factor_all 0.0336
_refine_ls_R_factor_gt 0.0305
_refine_ls_shift/su_max 0.001
_refine_ls_shift/su_mean 0.000
_refine_ls_structure_factor_coef Fsqd
_refine_ls_weighting_details 'calc w=1/[\s^2^(Fo^2^)+(0.0097P)^2^+18.6316P] where P=(Fo^2^+2Fc^2^)/3'
_refine_ls_weighting_scheme calc
_refine_ls_wR_factor_gt 0.0661
_refine_ls_wR_factor_ref 0.0676
_reflns_number_gt 5559
_reflns_number_total 5906
_reflns_threshold_expression >2sigma(I)
_cod_data_source_file ic901906h_si_002_1.cif
_cod_data_source_block cui115k
_cod_original_sg_symbol_H-M 'P 21/a'
_cod_database_code 4316001

loop_
_symmetry_equiv_pos_as_xyz
'x, y, z'
'-x+1/2, y+1/2, -z'
'-x, -y, -z'
'x-1/2, -y-1/2, z'

loop_
_atom_site_label
_atom_site_type_symbol
_atom_site_fract_x
_atom_site_fract_y
_atom_site_fract_z
_atom_site_U_iso_or_equiv
_atom_site_adp_type
_atom_site_occupancy
_atom_site_symmetry_multiplicity
_atom_site_calc_flag
_atom_site_refinement_flags
_atom_site_disorder_assembly
_atom_site_disorder_group
I2 I 0.81938(2) 0.34529(3) 0.728871(18) 0.01445(7) Uani 1 1 d . . .
I1 I 0.86457(2) 0.08017(3) 0.913167(17) 0.01408(7) Uani 1 1 d . . .
I4 I 0.95124(2) 0.00161(3) 0.691236(18) 0.01517(7) Uani 1 1 d . . .
I3 I 0.61970(2) 0.00985(3) 0.716550(19) 0.01613(8) Uani 1 1 d . . .
Cu3 Cu 0.77462(5) 0.12461(6) 0.66775(4) 0.01664(13) Uani 1 1 d . . .
Cu4 Cu 0.93290(5) 0.16636(5) 0.79314(4) 0.01467(13) Uani 1 1 d . . .
Cu1 Cu 0.81826(5) -0.04039(6) 0.78139(4) 0.01763(13) Uani 1 1 d . . .
Cu2 Cu 0.72627(5) 0.18498(6) 0.79872(4) 0.01564(13) Uani 1 1 d . . .
S2 S 0.69237(11) 0.17906(12) 0.54660(7) 0.0199(3) Uani 1 1 d . . .
S1 S 0.82194(11) -0.23697(11) 0.81701(8) 0.0190(3) Uani 1 1 d . . .
S3 S 1.10641(9) 0.21156(11) 0.85133(7) 0.0133(2) Uani 1 1 d . . .
C7 C 0.5791(5) 0.2591(6) 0.5630(3) 0.0309(14) Uani 1 1 d . . .
H7A H 0.5410 0.2078 0.5903 0.037 Uiso 1 1 calc R . .
H7B H 0.6034 0.3267 0.5951 0.037 Uiso 1 1 calc R . .
C8 C 0.5047(5) 0.3023(7) 0.4921(4) 0.0380(16) Uani 1 1 d . . .
H8A H 0.5422 0.3504 0.4633 0.057 Uiso 1 1 calc R . .
H8B H 0.4502 0.3484 0.5057 0.057 Uiso 1 1 calc R . .
H8C H 0.4745 0.2357 0.4621 0.057 Uiso 1 1 calc R . .
C5 C 0.6303(5) 0.0469(6) 0.5010(3) 0.0286(13) Uani 1 1 d . . .
H5A H 0.5864 0.0121 0.5319 0.034 Uiso 1 1 calc R . .
H5B H 0.5862 0.0673 0.4522 0.034 Uiso 1 1 calc R . .
C6 C 0.7122(6) -0.0415(6) 0.4902(4) 0.0382(16) Uani 1 1 d . . .
H6A H 0.7568 -0.0060 0.4610 0.057 Uiso 1 1 calc R . .
H6B H 0.6785 -0.1098 0.4640 0.057 Uiso 1 1 calc R . .
H6C H 0.7532 -0.0650 0.5388 0.057 Uiso 1 1 calc R . .
C3 C 0.7321(5) -0.3155(5) 0.7421(4) 0.0290(13) Uani 1 1 d . . .
H3A H 0.7351 -0.3992 0.7546 0.035 Uiso 1 1 calc R . .
H3B H 0.6616 -0.2885 0.7411 0.035 Uiso 1 1 calc R . .
C4 C 0.7526(5) -0.3011(6) 0.6631(4) 0.0363(15) Uani 1 1 d . . .
H4A H 0.7562 -0.2183 0.6518 0.054 Uiso 1 1 calc R . .
H4B H 0.6969 -0.3373 0.6267 0.054 Uiso 1 1 calc R . .
H4C H 0.8178 -0.3384 0.6611 0.054 Uiso 1 1 calc R . .
C1 C 0.9458(5) -0.3012(5) 0.8091(3) 0.0242(12) Uani 1 1 d . . .
H1A H 0.9405 -0.3869 0.8083 0.029 Uiso 1 1 calc R . .
H1B H 0.9628 -0.2759 0.7621 0.029 Uiso 1 1 calc R . .
C2 C 1.0321(5) -0.2624(6) 0.8759(4) 0.0311(13) Uani 1 1 d . . .
H2A H 1.0341 -0.1775 0.8786 0.047 Uiso 1 1 calc R . .
H2B H 1.0983 -0.2914 0.8693 0.047 Uiso 1 1 calc R . .
H2C H 1.0184 -0.2937 0.9220 0.047 Uiso 1 1 calc R . .
C9 C 1.1561(4) 0.0652(5) 0.8820(3) 0.0206(11) Uani 1 1 d . . .
H9A H 1.1093 0.0288 0.9099 0.025 Uiso 1 1 calc R . .
H9B H 1.1551 0.0170 0.8375 0.025 Uiso 1 1 calc R . .
C10 C 1.2664(4) 0.0644(6) 0.9314(4) 0.0290(14) Uani 1 1 d . . .
H10A H 1.3134 0.1013 0.9046 0.043 Uiso 1 1 calc R . .
H10B H 1.2881 -0.0158 0.9434 0.043 Uiso 1 1 calc R . .
H10C H 1.2674 0.1072 0.9773 0.043 Uiso 1 1 calc R . .
C11 C 1.1051(4) 0.2820(5) 0.9413(3) 0.0239(12) Uani 1 1 d . . .
H11A H 1.0649 0.2345 0.9692 0.029 Uiso 1 1 calc R . .
H11B H 1.1759 0.2889 0.9714 0.029 Uiso 1 1 calc R . .
C12 C 1.0566(5) 0.4033(6) 0.9261(4) 0.0359(16) Uani 1 1 d . . .
H12A H 1.1009 0.4526 0.9034 0.054 Uiso 1 1 calc R . .
H12B H 1.0489 0.4381 0.9729 0.054 Uiso 1 1 calc R . .
H12C H 0.9891 0.3965 0.8923 0.054 Uiso 1 1 calc R . .

loop_
_atom_site_aniso_label
_atom_site_aniso_U_11
_atom_site_aniso_U_22
_atom_site_aniso_U_33
_atom_site_aniso_U_23
_atom_site_aniso_U_13
_atom_site_aniso_U_12
I2 0.01648(15) 0.01162(14) 0.01564(15) 0.00118(11) 0.00441(12) -0.00045(11)
I1 0.01212(14) 0.01879(15) 0.01203(15) 0.00177(12) 0.00418(11) 0.00048(12)
I4 0.01418(15) 0.01765(15) 0.01479(15) -0.00253(12) 0.00556(12) 0.00181(12)
I3 0.01255(15) 0.01604(15) 0.01997(17) 0.00031(12) 0.00401(12) -0.00201(12)
Cu3 0.0161(3) 0.0193(3) 0.0142(3) -0.0004(2) 0.0028(2) 0.0014(2)
Cu4 0.0118(3) 0.0166(3) 0.0154(3) -0.0011(2) 0.0026(2) -0.0003(2)
Cu1 0.0184(3) 0.0140(3) 0.0210(3) 0.0005(2) 0.0055(3) 0.0007(2)
Cu2 0.0144(3) 0.0183(3) 0.0159(3) -0.0002(2) 0.0070(2) 0.0013(2)
S2 0.0211(6) 0.0233(6) 0.0151(6) 0.0017(5) 0.0036(5) 0.0011(5)
S1 0.0217(6) 0.0150(6) 0.0222(6) 0.0011(5) 0.0094(5) 0.0021(5)
S3 0.0106(5) 0.0172(5) 0.0125(5) -0.0013(4) 0.0037(4) -0.0012(4)
C7 0.028(3) 0.044(4) 0.019(3) 0.005(3) 0.002(2) 0.010(3)
C8 0.034(3) 0.050(4) 0.029(3) 0.016(3) 0.003(3) 0.016(3)
C5 0.033(3) 0.035(3) 0.016(3) -0.003(2) 0.001(2) -0.008(3)
C6 0.058(5) 0.027(3) 0.024(3) -0.010(3) -0.001(3) -0.001(3)
C3 0.024(3) 0.016(3) 0.047(4) -0.005(3) 0.006(3) -0.006(2)
C4 0.037(4) 0.036(3) 0.032(3) -0.009(3) -0.001(3) -0.002(3)
C1 0.030(3) 0.021(3) 0.023(3) 0.001(2) 0.010(2) 0.006(2)
C2 0.028(3) 0.035(3) 0.030(3) -0.004(3) 0.004(3) 0.002(3)
C9 0.017(2) 0.020(3) 0.024(3) 0.008(2) 0.003(2) 0.003(2)
C10 0.013(2) 0.040(3) 0.035(3) 0.020(3) 0.008(2) 0.004(2)
C11 0.016(2) 0.040(3) 0.019(3) -0.014(2) 0.011(2) -0.010(2)
C12 0.017(3) 0.052(4) 0.038(4) -0.032(3) 0.006(3) 0.000(3)

loop_
_atom_type_symbol
_atom_type_description
_atom_type_scat_dispersion_real
_atom_type_scat_dispersion_imag
_atom_type_scat_source
C C 0.0030 0.0020 'International Tables Vol C Tables 4.2.6.8 and 6.1.1.4'
H H 0.0000 0.0000 'International Tables Vol C Tables 4.2.6.8 and 6.1.1.4'
S S 0.1250 0.1230 'International Tables Vol C Tables 4.2.6.8 and 6.1.1.4'
I I -0.4740 1.8120 'International Tables Vol C Tables 4.2.6.8 and 6.1.1.4'
Cu Cu 0.3200 1.2650 'International Tables Vol C Tables 4.2.6.8 and 6.1.1.4'

loop_
_geom_angle_atom_site_label_1
_geom_angle_atom_site_label_2
_geom_angle_atom_site_label_3
_geom_angle
_geom_angle_site_symmetry_1
_geom_angle_site_symmetry_3
_geom_angle_publ_flag
Cu4 I2 Cu2 62.55(2) . . ?
Cu4 I2 Cu3 61.79(2) . . ?
Cu2 I2 Cu3 59.48(2) . . ?
Cu1 I1 Cu2 64.05(2) . . ?
Cu1 I1 Cu4 61.37(2) . . ?
Cu2 I1 Cu4 60.84(2) . . ?
Cu3 I4 Cu4 62.34(2) . . ?
Cu3 I4 Cu1 61.83(2) . . ?
Cu4 I4 Cu1 62.07(2) . . ?
Cu1 I3 Cu2 64.84(2) . . ?
Cu1 I3 Cu3 61.18(2) . . ?
Cu2 I3 Cu3 59.51(2) . . ?
S2 Cu3 I4 119.97(4) . . ?
S2 Cu3 Cu2 128.57(5) . . ?
I4 Cu3 Cu2 111.22(3) . . ?
S2 Cu3 I3 102.25(4) . . ?
I4 Cu3 I3 112.76(2) . . ?
Cu2 Cu3 I3 59.44(2) . . ?
S2 Cu3 I2 98.91(4) . . ?
I4 Cu3 I2 108.14(2) . . ?
Cu2 Cu3 I2 58.76(2) . . ?
I3 Cu3 I2 114.27(3) . . ?
S2 Cu3 Cu1 150.73(5) . . ?
I4 Cu3 Cu1 59.64(2) . . ?
Cu2 Cu3 Cu1 63.81(2) . . ?
I3 Cu3 Cu1 58.50(2) . . ?
I2 Cu3 Cu1 108.99(3) . . ?
S2 Cu3 Cu4 147.88(5) . . ?
I4 Cu3 Cu4 59.137(19) . . ?
Cu2 Cu3 Cu4 60.61(2) . . ?
I3 Cu3 Cu4 107.08(3) . . ?
I2 Cu3 Cu4 57.073(19) . . ?
Cu1 Cu3 Cu4 60.29(2) . . ?
S3 Cu4 I2 115.47(4) . . ?
S3 Cu4 I4 103.61(4) . . ?
I2 Cu4 I4 111.09(2) . . ?
S3 Cu4 I1 100.31(4) . . ?
I2 Cu4 I1 112.11(2) . . ?
I4 Cu4 I1 113.64(2) . . ?
S3 Cu4 Cu2 146.71(4) . . ?
I2 Cu4 Cu2 59.32(2) . . ?
I4 Cu4 Cu2 108.72(3) . . ?
I1 Cu4 Cu2 59.47(2) . . ?
S3 Cu4 Cu3 152.47(4) . . ?
I2 Cu4 Cu3 61.14(2) . . ?
I4 Cu4 Cu3 58.52(2) . . ?
I1 Cu4 Cu3 106.08(3) . . ?
Cu2 Cu4 Cu3 58.29(2) . . ?
S3 Cu4 Cu1 132.64(4) . . ?
I2 Cu4 Cu1 111.86(3) . . ?
I4 Cu4 Cu1 59.21(2) . . ?
I1 Cu4 Cu1 59.08(2) . . ?
Cu2 Cu4 Cu1 62.75(2) . . ?
Cu3 Cu4 Cu1 59.62(2) . . ?
S1 Cu1 I3 106.56(4) . . ?
S1 Cu1 I4 111.35(4) . . ?
I3 Cu1 I4 113.40(3) . . ?
S1 Cu1 I1 104.57(4) . . ?
I3 Cu1 I1 106.70(2) . . ?
I4 Cu1 I1 113.62(2) . . ?
S1 Cu1 Cu3 148.36(5) . . ?
I3 Cu1 Cu3 60.32(2) . . ?
I4 Cu1 Cu3 58.53(2) . . ?
I1 Cu1 Cu3 106.82(3) . . ?
S1 Cu1 Cu4 144.57(5) . . ?
I3 Cu1 Cu4 108.37(3) . . ?
I4 Cu1 Cu4 58.72(2) . . ?
I1 Cu1 Cu4 59.54(2) . . ?
Cu3 Cu1 Cu4 60.10(2) . . ?
S1 Cu1 Cu2 143.80(5) . . ?
I3 Cu1 Cu2 57.701(19) . . ?
I4 Cu1 Cu2 104.84(3) . . ?
I1 Cu1 Cu2 58.091(19) . . ?
Cu3 Cu1 Cu2 57.00(2) . . ?
Cu4 Cu1 Cu2 58.31(2) . . ?
S3 Cu2 I2 106.06(4) 4_565 . ?
S3 Cu2 I3 106.42(4) 4_565 . ?
I2 Cu2 I3 118.53(3) . . ?
S3 Cu2 Cu3 143.72(4) 4_565 . ?
I2 Cu2 Cu3 61.77(2) . . ?
I3 Cu2 Cu3 61.05(2) . . ?
S3 Cu2 I1 107.74(4) 4_565 . ?
I2 Cu2 I1 111.27(2) . . ?
I3 Cu2 I1 106.30(2) . . ?
Cu3 Cu2 I1 108.49(3) . . ?
S3 Cu2 Cu4 144.79(4) 4_565 . ?
I2 Cu2 Cu4 58.14(2) . . ?
I3 Cu2 Cu4 108.71(3) . . ?
Cu3 Cu2 Cu4 61.10(2) . . ?
I1 Cu2 Cu4 59.69(2) . . ?
S3 Cu2 Cu1 146.19(4) 4_565 . ?
I2 Cu2 Cu1 107.72(3) . . ?
I3 Cu2 Cu1 57.460(19) . . ?
Cu3 Cu2 Cu1 59.19(2) . . ?
I1 Cu2 Cu1 57.862(19) . . ?
Cu4 Cu2 Cu1 58.94(2) . . ?
C5 S2 C7 100.6(3) . . ?
C5 S2 Cu3 106.4(2) . . ?
C7 S2 Cu3 101.73(19) . . ?
C1 S1 C3 100.9(3) . . ?
C1 S1 Cu1 109.0(2) . . ?
C3 S1 Cu1 106.9(2) . . ?
C9 S3 C11 101.5(3) . . ?
C9 S3 Cu2 110.69(19) . 4_665 ?
C11 S3 Cu2 106.84(19) . 4_665 ?
C9 S3 Cu4 100.68(18) . . ?
C11 S3 Cu4 107.27(18) . . ?
Cu2 S3 Cu4 127.06(6) 4_665 . ?
C8 C7 S2 114.7(5) . . ?
C8 C7 H7A 108.6 . . ?
S2 C7 H7A 108.6 . . ?
C8 C7 H7B 108.6 . . ?
S2 C7 H7B 108.6 . . ?
H7A C7 H7B 107.6 . . ?
C7 C8 H8A 109.5 . . ?
C7 C8 H8B 109.5 . . ?
H8A C8 H8B 109.5 . . ?
C7 C8 H8C 109.5 . . ?
H8A C8 H8C 109.5 . . ?
H8B C8 H8C 109.5 . . ?
C6 C5 S2 110.1(4) . . ?
C6 C5 H5A 109.6 . . ?
S2 C5 H5A 109.6 . . ?
C6 C5 H5B 109.6 . . ?
S2 C5 H5B 109.6 . . ?
H5A C5 H5B 108.1 . . ?
C5 C6 H6A 109.5 . . ?
C5 C6 H6B 109.5 . . ?
H6A C6 H6B 109.5 . . ?
C5 C6 H6C 109.5 . . ?
H6A C6 H6C 109.5 . . ?
H6B C6 H6C 109.5 . . ?
C4 C3 S1 115.3(4) . . ?
C4 C3 H3A 108.4 . . ?
S1 C3 H3A 108.4 . . ?
C4 C3 H3B 108.4 . . ?
S1 C3 H3B 108.4 . . ?
H3A C3 H3B 107.5 . . ?
C3 C4 H4A 109.5 . . ?
C3 C4 H4B 109.5 . . ?
H4A C4 H4B 109.5 . . ?
C3 C4 H4C 109.5 . . ?
H4A C4 H4C 109.5 . . ?
H4B C4 H4C 109.5 . . ?
C2 C1 S1 109.9(4) . . ?
C2 C1 H1A 109.7 . . ?
S1 C1 H1A 109.7 . . ?
C2 C1 H1B 109.7 . . ?
S1 C1 H1B 109.7 . . ?
H1A C1 H1B 108.2 . . ?
C1 C2 H2A 109.5 . . ?
C1 C2 H2B 109.5 . . ?
H2A C2 H2B 109.5 . . ?
C1 C2 H2C 109.5 . . ?
H2A C2 H2C 109.5 . . ?
H2B C2 H2C 109.5 . . ?
C10 C9 S3 114.5(4) . . ?
C10 C9 H9A 108.6 . . ?
S3 C9 H9A 108.6 . . ?
C10 C9 H9B 108.6 . . ?
S3 C9 H9B 108.6 . . ?
H9A C9 H9B 107.6 . . ?
C9 C10 H10A 109.5 . . ?
C9 C10 H10B 109.5 . . ?
H10A C10 H10B 109.5 . . ?
C9 C10 H10C 109.5 . . ?
H10A C10 H10C 109.5 . . ?
H10B C10 H10C 109.5 . . ?
C12 C11 S3 108.8(4) . . ?
C12 C11 H11A 109.9 . . ?
S3 C11 H11A 109.9 . . ?
C12 C11 H11B 109.9 . . ?
S3 C11 H11B 109.9 . . ?
H11A C11 H11B 108.3 . . ?
C11 C12 H12A 109.5 . . ?
C11 C12 H12B 109.5 . . ?
H12A C12 H12B 109.5 . . ?
C11 C12 H12C 109.5 . . ?
H12A C12 H12C 109.5 . . ?
H12B C12 H12C 109.5 . . ?

loop_
_geom_bond_atom_site_label_1
_geom_bond_atom_site_label_2
_geom_bond_distance
_geom_bond_site_symmetry_2
_geom_bond_publ_flag
I2 Cu4 2.6237(7) . ?
I2 Cu2 2.6567(7) . ?
I2 Cu3 2.7376(7) . ?
I1 Cu1 2.6972(7) . ?
I1 Cu2 2.7040(7) . ?
I1 Cu4 2.7101(7) . ?
I4 Cu3 2.6522(7) . ?
I4 Cu4 2.6694(7) . ?
I4 Cu1 2.6831(7) . ?
I3 Cu1 2.6676(7) . ?
I3 Cu2 2.6747(7) . ?
I3 Cu3 2.7180(7) . ?
Cu3 S2 2.3026(14) . ?
Cu3 Cu2 2.6767(9) . ?
Cu3 Cu1 2.7410(9) . ?
Cu3 Cu4 2.7544(9) . ?
Cu4 S3 2.3405(13) . ?
Cu4 Cu2 2.7413(9) . ?
Cu4 Cu1 2.7596(9) . ?
Cu1 S1 2.3099(14) . ?
Cu1 Cu2 2.8641(9) . ?
Cu2 S3 2.3261(13) 4_565 ?
S2 C5 1.809(6) . ?
S2 C7 1.818(6) . ?
S1 C1 1.814(6) . ?
S1 C3 1.818(6) . ?
S3 C9 1.818(5) . ?
S3 C11 1.816(5) . ?
S3 Cu2 2.3261(13) 4_665 ?
C7 C8 1.511(8) . ?
C7 H7A 0.9700 . ?
C7 H7B 0.9700 . ?
C8 H8A 0.9600 . ?
C8 H8B 0.9600 . ?
C8 H8C 0.9600 . ?
C5 C6 1.510(9) . ?
C5 H5A 0.9700 . ?
C5 H5B 0.9700 . ?
C6 H6A 0.9600 . ?
C6 H6B 0.9600 . ?
C6 H6C 0.9600 . ?
C3 C4 1.523(9) . ?
C3 H3A 0.9700 . ?
C3 H3B 0.9700 . ?
C4 H4A 0.9600 . ?
C4 H4B 0.9600 . ?
C4 H4C 0.9600 . ?
C1 C2 1.526(8) . ?
C1 H1A 0.9700 . ?
C1 H1B 0.9700 . ?
C2 H2A 0.9600 . ?
C2 H2B 0.9600 . ?
C2 H2C 0.9600 . ?
C9 C10 1.522(7) . ?
C9 H9A 0.9700 . ?
C9 H9B 0.9700 . ?
C10 H10A 0.9600 . ?
C10 H10B 0.9600 . ?
C10 H10C 0.9600 . ?
C11 C12 1.510(9) . ?
C11 H11A 0.9700 . ?
C11 H11B 0.9700 . ?
C12 H12A 0.9600 . ?
C12 H12B 0.9600 . ?
C12 H12C 0.9600 . ?
